data_2205015
loop_
_publ_author_name
'Liu, Fu-Chen'
'Wang, Xiu-Li'
'Li, Jian-Rong'
'Ng, Seik Weng'

_publ_section_title <i>catena</i>-Poly[bis[aqua(1,10-phenanthroline)zinc(II)]-\m~4~-benzene-1,2,4,5-tetracarboxylato]
_journal_issue 2
_journal_name_full 'Acta Crystallographica Section E'
_journal_page_first m299
_journal_page_last m301
_journal_paper_doi 10.1107/S1600536805000711
_journal_volume 61
_journal_year 2005
_chemical_formula_iupac 'C34 H22 N4 O10 Zn2'
_chemical_formula_moiety '2C12 H8 N2, C10 H2 O8, 2H2 O, 2Zn'
_chemical_formula_sum 'C34 H22 N4 O10 Zn2'
_chemical_formula_weight 777.30
_chemical_name_systematic
;
catena-Poly[bis[aqua(1,10-phenanthroline)zinc(II)]-\m~4~-1,2,4,5-
benzenetetracarboxylato]
;
_space_group_IT_number 14
_symmetry_cell_setting monoclinic
_symmetry_space_group_name_Hall '-P 2yn'
_symmetry_space_group_name_H-M 'P 1 21/n 1'
_atom_sites_solution_hydrogens geom
_atom_sites_solution_primary direct
_atom_sites_solution_secondary difmap
_audit_creation_method SHELXL-97
_cell_angle_alpha 90.00
_cell_angle_beta 99.6140(10)
_cell_angle_gamma 90.00
_cell_formula_units_Z 2
_cell_length_a 7.9612(2)
_cell_length_b 11.8020(3)
_cell_length_c 15.3935(4)
_cell_measurement_reflns_used 10914
_cell_measurement_temperature 295(2)
_cell_measurement_theta_max 27.5
_cell_measurement_theta_min 2.6
_cell_volume 1426.03(6)
_computing_cell_refinement RAPID-AUTO
_computing_data_collection 'RAPID-AUTO (Rigaku, 1998)'
_computing_data_reduction 'CrystalStructure (Rigaku/MSC, 2002)'
_computing_molecular_graphics 'ORTEPII (Johnson, 1976)'
_computing_publication_material SHELXL97
_computing_structure_refinement 'SHELXL97 (Sheldrick, 1997)'
_computing_structure_solution 'SHELXS97 (Sheldrick, 1997)'
_diffrn_ambient_temperature 295(2)
_diffrn_measured_fraction_theta_full 1.00
_diffrn_measured_fraction_theta_max 1.00
_diffrn_measurement_device_type 'Rigaku R-AXIS RAPID'
_diffrn_measurement_method \w
_diffrn_radiation_monochromator graphite
_diffrn_radiation_source 'fine-focus sealed tube'
_diffrn_radiation_type MoK\a
_diffrn_radiation_wavelength 0.71073
_diffrn_reflns_av_R_equivalents 0.066
_diffrn_reflns_av_sigmaI/netI 0.066
_diffrn_reflns_limit_h_max 10
_diffrn_reflns_limit_h_min -10
_diffrn_reflns_limit_k_max 15
_diffrn_reflns_limit_k_min -15
_diffrn_reflns_limit_l_max 19
_diffrn_reflns_limit_l_min -19
_diffrn_reflns_number 6341
_diffrn_reflns_theta_full 27.5
_diffrn_reflns_theta_max 27.5
_diffrn_reflns_theta_min 2.2
_diffrn_standards_decay_% 0
_diffrn_standards_interval_count 0
_diffrn_standards_interval_time 0
_diffrn_standards_number 0
_exptl_absorpt_coefficient_mu 1.757
_exptl_absorpt_correction_T_max 0.844
_exptl_absorpt_correction_T_min 0.490
_exptl_absorpt_correction_type multi-scan
_exptl_absorpt_process_details '(ABSCOR; Higashi, 1995)'
_exptl_crystal_colour Colorless
_exptl_crystal_density_diffrn 1.810
_exptl_crystal_density_method 'not measured'
_exptl_crystal_description Block
_exptl_crystal_F_000 788
_exptl_crystal_size_max 0.3
_exptl_crystal_size_mid 0.2
_exptl_crystal_size_min 0.1
_refine_diff_density_max 0.67
_refine_diff_density_min -0.62
_refine_ls_extinction_method none
_refine_ls_goodness_of_fit_ref 1.03
_refine_ls_hydrogen_treatment mixed
_refine_ls_matrix_type full
_refine_ls_number_parameters 234
_refine_ls_number_reflns 3276
_refine_ls_number_restraints 2
_refine_ls_restrained_S_all 1.03
_refine_ls_R_factor_all 0.048
_refine_ls_R_factor_gt 0.040
_refine_ls_shift/su_max 0.001
_refine_ls_shift/su_mean 0.000
_refine_ls_structure_factor_coef Fsqd
_refine_ls_weighting_details 'calc w = 1/[\s^2^(Fo^2^)+(0.0444P)^2^+0.7927P] where P = (Fo^2^+2Fc^2^)/3'
_refine_ls_weighting_scheme calc
_refine_ls_wR_factor_gt 0.100
_refine_ls_wR_factor_ref 0.105
_reflns_number_gt 2830
_reflns_number_total 3276
_reflns_threshold_expression I>2\s(I)
_cod_data_source_file bv6008.cif
_cod_data_source_block I
_cod_depositor_comments
;
The following automatic conversions were performed:
'_exptl_absorpt_correction_type' value 'Multi-scan' changed to
'multi-scan' according to
'/home/saulius/struct/CIF-dictionaries/cif_core.dic' dictionary named
'cif_core.dic' version 2.4.1 from 2010-06-29.

Automatic conversion script
Id: cif_fix_enum 1527 2010-12-29 10:47:43Z saulius 

The following automatic conversions were performed:

'_exptl_absorpt_correction_type' value 'Multi-scan' changed to
'multi-scan' according to
/home/saulius/struct/CIF-dictionaries/cif_core.dic dictionary named
'cif_core.dic' version 2.4.1 from 2010-06-29.

Automatic conversion script
Id: cif_fix_values 1715 2011-07-08 13:25:40Z adriana 
;
_cod_original_sg_symbol_H-M 'P 21/n'
_cod_database_code 2205015
_cod_database_fobs_code 2205015

loop_
_symmetry_equiv_pos_as_xyz
'x, y, z'
'x+1/2, -y+1/2, z+1/2'
'-x, -y, -z'
'-x-1/2, y-1/2, -z-1/2'

loop_
_atom_site_label
_atom_site_fract_x
_atom_site_fract_y
_atom_site_fract_z
_atom_site_U_iso_or_equiv
_atom_site_adp_type
_atom_site_calc_flag
_atom_site_refinement_flags
_atom_site_occupancy
_atom_site_type_symbol
Zn1 0.08941(3) 0.58751(3) 0.25379(2) 0.01860(10) Uani d . 1 Zn
O1 0.2173(2) 0.5804(2) 0.15460(10) 0.0258(4) Uani d . 1 O
O2 0.3963(2) 0.4486(2) 0.21980(10) 0.0279(4) Uani d . 1 O
O3 0.6641(2) 0.6426(2) 0.20600(10) 0.0275(4) Uani d . 1 O
O4 0.8693(2) 0.5247(2) 0.17910(10) 0.0277(4) Uani d . 1 O
O1w -0.0421(3) 0.7341(2) 0.2760(2) 0.0352(5) Uani d D 1 O
N1 0.0981(3) 0.4768(2) 0.36070(10) 0.0191(4) Uani d . 1 N
N2 0.2857(3) 0.6640(2) 0.34770(10) 0.0216(4) Uani d . 1 N
C1 0.2031(3) 0.5140(2) 0.4348(2) 0.0186(5) Uani d . 1 C
C2 0.0138(3) 0.3813(3) 0.3653(2) 0.0269(6) Uani d . 1 C
C3 0.0261(4) 0.3171(2) 0.4421(2) 0.0325(6) Uani d . 1 C
C4 0.1279(4) 0.3542(3) 0.5173(2) 0.0308(6) Uani d . 1 C
C5 0.2199(3) 0.4554(3) 0.5155(2) 0.0239(5) Uani d . 1 C
C6 0.3309(4) 0.5014(3) 0.5904(2) 0.0303(6) Uani d . 1 C
C7 0.4173(4) 0.5985(3) 0.5846(2) 0.0304(7) Uani d . 1 C
C8 0.4041(3) 0.6597(2) 0.5033(2) 0.0246(5) Uani d . 1 C
C9 0.4967(4) 0.7582(3) 0.4920(2) 0.0327(6) Uani d . 1 C
C10 0.4848(4) 0.8050(3) 0.4102(2) 0.0358(7) Uani d . 1 C
C11 0.3775(4) 0.7553(3) 0.3396(2) 0.0297(6) Uani d . 1 C
C12 0.2983(3) 0.6152(2) 0.4283(2) 0.0189(5) Uani d . 1 C
C13 0.3447(3) 0.5136(2) 0.15850(10) 0.0174(5) Uani d . 1 C
C14 0.4288(3) 0.5117(2) 0.07690(10) 0.0152(4) Uani d . 1 C
C15 0.6048(3) 0.5244(2) 0.08090(10) 0.0151(4) Uani d . 1 C
C16 0.6734(3) 0.5117(2) 0.00390(10) 0.0163(5) Uani d . 1 C
C17 0.7202(3) 0.5667(2) 0.1635(2) 0.0169(5) Uani d . 1 C
H1w1 -0.009(6) 0.802(2) 0.277(3) 0.070(10) Uiso d D 1 H
H1w2 -0.146(2) 0.727(4) 0.254(2) 0.060(10) Uiso d D 1 H
H2 -0.0572 0.3556 0.3150 0.032 Uiso calc R 1 H
H3 -0.0342 0.2496 0.4423 0.039 Uiso calc R 1 H
H4 0.1360 0.3127 0.5691 0.037 Uiso calc R 1 H
H6 0.3434 0.4633 0.6440 0.036 Uiso calc R 1 H
H7 0.4870 0.6266 0.6345 0.036 Uiso calc R 1 H
H9 0.5658 0.7914 0.5399 0.039 Uiso calc R 1 H
H10 0.5474 0.8694 0.4016 0.043 Uiso calc R 1 H
H11 0.3704 0.7880 0.2841 0.036 Uiso calc R 1 H
H16 0.7904 0.5190 0.0064 0.020 Uiso calc R 1 H

loop_
_atom_site_aniso_label
_atom_site_aniso_U_11
_atom_site_aniso_U_22
_atom_site_aniso_U_33
_atom_site_aniso_U_12
_atom_site_aniso_U_13
_atom_site_aniso_U_23
Zn1 0.0150(2) 0.0272(2) 0.0126(2) 0.00030(10) -0.00040(10) -0.00150(10)
O1 0.0200(10) 0.0420(10) 0.0160(10) 0.0110(10) 0.0030(10) 0.0010(10)
O2 0.0340(10) 0.0320(10) 0.0180(10) 0.0070(10) 0.0040(10) 0.0050(10)
O3 0.0200(10) 0.0340(10) 0.0260(10) 0.0030(10) -0.0030(10) -0.0140(10)
O4 0.0160(10) 0.0370(10) 0.0260(10) 0.0060(10) -0.0090(10) -0.0120(10)
O1w 0.0220(10) 0.0280(10) 0.0510(10) 0.0010(10) -0.0060(10) -0.0070(10)
N1 0.0170(10) 0.0220(10) 0.0180(10) -0.0020(10) 0.0020(10) -0.0010(10)
N2 0.0200(10) 0.0260(10) 0.0190(10) 0.0000(10) 0.0010(10) 0.0030(10)
C1 0.0180(10) 0.0230(10) 0.0150(10) 0.0020(10) 0.0030(10) -0.0010(10)
C2 0.0260(10) 0.0260(10) 0.0300(10) -0.0040(10) 0.0070(10) -0.0090(10)
C3 0.036(2) 0.0180(10) 0.046(2) -0.0020(10) 0.0150(10) 0.0010(10)
C4 0.035(2) 0.028(2) 0.0320(10) 0.0080(10) 0.0130(10) 0.0100(10)
C5 0.0240(10) 0.029(2) 0.0190(10) 0.0060(10) 0.0040(10) 0.0060(10)
C6 0.033(2) 0.041(2) 0.0150(10) 0.0120(10) 0.0000(10) 0.0060(10)
C7 0.0300(10) 0.043(2) 0.0150(10) 0.0040(10) -0.0070(10) -0.0070(10)
C8 0.0200(10) 0.030(2) 0.0220(10) 0.0030(10) -0.0020(10) -0.0080(10)
C9 0.0260(10) 0.030(2) 0.038(2) -0.0030(10) -0.0070(10) -0.0130(10)
C10 0.0290(10) 0.028(2) 0.049(2) -0.0090(10) -0.0010(10) 0.0010(10)
C11 0.0260(10) 0.032(2) 0.0300(10) -0.0050(10) 0.0000(10) 0.0070(10)
C12 0.0150(10) 0.0230(10) 0.0180(10) 0.0030(10) -0.0010(10) 0.0000(10)
C13 0.0150(10) 0.0240(10) 0.0120(10) -0.0040(10) -0.0010(10) -0.0040(10)
C14 0.0130(10) 0.0180(10) 0.0150(10) 0.0010(10) 0.0010(10) 0.0010(10)
C15 0.0130(10) 0.0160(10) 0.0140(10) 0.0010(10) -0.0030(10) 0.0010(10)
C16 0.0110(10) 0.0200(10) 0.0170(10) 0.0000(10) -0.0010(10) 0.0000(10)
C17 0.0130(10) 0.0230(10) 0.0130(10) -0.0010(10) -0.0010(10) 0.0010(10)

loop_
_atom_type_symbol
_atom_type_description
_atom_type_scat_dispersion_real
_atom_type_scat_dispersion_imag
_atom_type_scat_source
C C 0.0033 0.0016 'International Tables Vol C Tables 4.2.6.8 and 6.1.1.4'
H H 0.0000 0.0000 'International Tables Vol C Tables 4.2.6.8 and 6.1.1.4'
N N 0.0061 0.0033 'International Tables Vol C Tables 4.2.6.8 and 6.1.1.4'
O O 0.0106 0.0060 'International Tables Vol C Tables 4.2.6.8 and 6.1.1.4'
Zn Zn 0.2839 1.4301 'International Tables Vol C Tables 4.2.6.8 and 6.1.1.4'

loop_
_geom_angle_atom_site_label_1
_geom_angle_atom_site_label_2
_geom_angle_atom_site_label_3
_geom_angle_site_symmetry_1
_geom_angle_site_symmetry_3
_geom_angle
_geom_angle_publ_flag
O1 Zn1 O4 . 1_455 93.10(10) yes
O1 Zn1 O1w . . 120.10(10) yes
O1 Zn1 N1 . . 128.90(10) yes
O1 Zn1 N2 . . 97.30(10) yes
O4 Zn1 O1w 1_455 . 89.30(10) yes
O4 Zn1 N1 1_455 . 97.30(10) yes
O4 Zn1 N2 1_455 . 169.00(10) yes
O1w Zn1 N1 . . 110.00(10) yes
O1w Zn1 N2 . . 82.50(10) yes
N1 Zn1 N2 . . 78.90(10) yes
C13 O1 Zn1 . . 119.9(2) no
C17 O4 Zn1 . 1_655 130.(3) no
C2 N1 C1 . . 118.3(2) no
C2 N1 Zn1 . . 128.7(2) no
C1 N1 Zn1 . . 112.9(2) no
C11 N2 C12 . . 118.4(2) no
C11 N2 Zn1 . . 129.3(2) no
C12 N2 Zn1 . . 111.9(2) no
N1 C1 C5 . . 122.1(2) no
N1 C1 C12 . . 117.9(2) no
C5 C1 C12 . . 120.0(2) no
N1 C2 C3 . . 123.1(3) no
C4 C3 C2 . . 119.4(3) no
C3 C4 C5 . . 119.5(3) no
C1 C5 C4 . . 117.5(2) no
C1 C5 C6 . . 118.5(3) no
C4 C5 C6 . . 123.9(2) no
C7 C6 C5 . . 121.3(2) no
C6 C7 C8 . . 121.5(3) no
C9 C8 C12 . . 117.4(2) no
C9 C8 C7 . . 124.2(3) no
C12 C8 C7 . . 118.3(3) no
C10 C9 C8 . . 119.6(3) no
C9 C10 C11 . . 119.2(3) no
N2 C11 C10 . . 123.2(3) no
N2 C12 C8 . . 122.2(2) no
N2 C12 C1 . . 117.4(2) no
C8 C12 C1 . . 120.4(2) no
O2 C13 O1 . . 125.5(2) no
O2 C13 C14 . . 119.2(2) no
O1 C13 C14 . . 115.2(2) no
C16 C14 C15 3_665 . 119.3(2) no
C16 C14 C13 3_665 . 117.9(2) no
C15 C14 C13 . . 122.6(2) no
C16 C15 C14 . . 118.9(2) no
C16 C15 C17 . . 118.6(2) no
C14 C15 C17 . . 122.0(2) no
C14 C16 C15 3_665 . 121.8(2) no
O3 C17 O4 . . 126.3(2) no
O3 C17 C15 . . 117.3(2) no
O4 C17 C15 . . 116.3(2) no
Zn1 O1w H1w1 . . 129(3) no
Zn1 O1w H1w2 . . 109(3) no
H1w1 O1w H1w2 . . 113(4) no
N1 C2 H2 . . 118.5 no
C3 C2 H2 . . 118.5 no
C4 C3 H3 . . 120.3 no
C2 C3 H3 . . 120.3 no
C3 C4 H4 . . 120.2 no
C5 C4 H4 . . 120.2 no
C7 C6 H6 . . 119.3 no
C5 C6 H6 . . 119.3 no
C6 C7 H7 . . 119.2 no
C8 C7 H7 . . 119.2 no
C10 C9 H9 . . 120.2 no
C8 C9 H9 . . 120.2 no
C9 C10 H10 . . 120.4 no
C11 C10 H10 . . 120.4 no
N2 C11 H11 . . 118.4 no
C10 C11 H11 . . 118.4 no
C14 C16 H16 3_665 . 119.1 no
C15 C16 H16 . . 119.1 no

loop_
_geom_bond_atom_site_label_1
_geom_bond_atom_site_label_2
_geom_bond_site_symmetry_2
_geom_bond_distance
_geom_bond_publ_flag
Zn1 O1 . 1.973(2) yes
Zn1 O4 1_455 2.066(2) yes
Zn1 O1w . 2.080(2) yes
Zn1 N1 . 2.094(2) yes
Zn1 N2 . 2.142(2) yes
O1 C13 . 1.278(3) no
O2 C13 . 1.233(3) no
O3 C17 . 1.235(3) no
O4 C17 . 1.273(3) no
N1 C2 . 1.320(4) no
N1 C1 . 1.369(3) no
N2 C11 . 1.320(4) no
N2 C12 . 1.357(3) no
C1 C5 . 1.408(3) no
C1 C12 . 1.427(4) no
C2 C3 . 1.394(4) no
C3 C4 . 1.368(4) no
C4 C5 . 1.404(4) no
C5 C6 . 1.438(4) no
C6 C7 . 1.348(4) no
C7 C8 . 1.433(4) no
C8 C9 . 1.403(4) no
C8 C12 . 1.412(3) no
C9 C10 . 1.363(5) no
C10 C11 . 1.395(4) no
C13 C14 . 1.518(3) no
C14 C16 3_665 1.395(3) no
C14 C15 . 1.400(3) no
C15 C16 . 1.394(3) no
C15 C17 . 1.524(3) no
C16 C14 3_665 1.395(3) no
O1w H1w1 . 0.850(10) no
O1w H1w2 . 0.840(10) no
C2 H2 . 0.93 no
C3 H3 . 0.93 no
C4 H4 . 0.93 no
C6 H6 . 0.93 no
C7 H7 . 0.93 no
C9 H9 . 0.93 no
C10 H10 . 0.93 no
C11 H11 . 0.93 no
C16 H16 . 0.93 no

loop_
_geom_hbond_atom_site_label_D
_geom_hbond_atom_site_label_H
_geom_hbond_atom_site_label_A
_geom_hbond_site_symmetry_A
_geom_hbond_distance_DH
_geom_hbond_distance_HA
_geom_hbond_distance_DA
_geom_hbond_angle_DHA
_geom_hbond_publ_flag
O1w H1w1 O2 4_666 0.850(10) 1.940(10) 2.781(3) 171(4) yes
O1w H1w2 O3 1_455 0.840(10) 1.86(2) 2.638(3) 153(4) yes

loop_
_geom_torsion_atom_site_label_1
_geom_torsion_atom_site_label_2
_geom_torsion_atom_site_label_3
_geom_torsion_atom_site_label_4
_geom_torsion_site_symmetry_1
_geom_torsion_site_symmetry_4
_geom_torsion
_geom_torsion_publ_flag
O4 Zn1 O1 C13 1_455 . -115.3(2) no
O1w Zn1 O1 C13 . . 153.7(2) no
N1 Zn1 O1 C13 . . -13.4(2) no
N2 Zn1 O1 C13 . . 68.2(2) no
O1 Zn1 N1 C2 . . -84.9(2) no
O4 Zn1 N1 C2 1_455 . 15.1(2) no
O1w Zn1 N1 C2 . . 106.9(2) no
N2 Zn1 N1 C2 . . -175.4(2) no
O1 Zn1 N1 C1 . . 97.3(2) no
O4 Zn1 N1 C1 1_455 . -162.8(2) no
O1w Zn1 N1 C1 . . -70.9(2) no
N2 Zn1 N1 C1 . . 6.8(2) no
O1 Zn1 N2 C11 . . 50.8(3) no
O4 Zn1 N2 C11 1_455 . -110.0(5) no
O1w Zn1 N2 C11 . . -68.7(3) no
N1 Zn1 N2 C11 . . 179.2(3) no
O1 Zn1 N2 C12 . . -137.1(2) no
O4 Zn1 N2 C12 1_455 . 62.1(5) no
O1w Zn1 N2 C12 . . 103.4(2) no
N1 Zn1 N2 C12 . . -8.7(2) no
C2 N1 C1 C5 . . -1.7(4) no
Zn1 N1 C1 C5 . . 176.4(2) no
C2 N1 C1 C12 . . 177.8(2) no
Zn1 N1 C1 C12 . . -4.0(3) no
C1 N1 C2 C3 . . 0.3(4) no
Zn1 N1 C2 C3 . . -177.4(2) no
N1 C2 C3 C4 . . 1.0(4) no
C2 C3 C4 C5 . . -0.9(4) no
N1 C1 C5 C4 . . 1.7(4) no
C12 C1 C5 C4 . . -177.8(2) no
N1 C1 C5 C6 . . -179.0(2) no
C12 C1 C5 C6 . . 1.5(4) no
C3 C4 C5 C1 . . -0.4(4) no
C3 C4 C5 C6 . . -179.6(3) no
C1 C5 C6 C7 . . 0.2(4) no
C4 C5 C6 C7 . . 179.5(3) no
C5 C6 C7 C8 . . -0.8(4) no
C6 C7 C8 C9 . . -176.8(3) no
C6 C7 C8 C12 . . -0.4(4) no
C12 C8 C9 C10 . . -1.6(4) no
C7 C8 C9 C10 . . 174.9(3) no
C8 C9 C10 C11 . . 1.4(5) no
C12 N2 C11 C10 . . -1.1(4) no
Zn1 N2 C11 C10 . . 170.6(2) no
C9 C10 C11 N2 . . 0.0(5) no
C11 N2 C12 C8 . . 0.8(4) no
Zn1 N2 C12 C8 . . -172.2(2) no
C11 N2 C12 C1 . . -177.5(2) no
Zn1 N2 C12 C1 . . 9.4(3) no
C9 C8 C12 N2 . . 0.5(4) no
C7 C8 C12 N2 . . -176.2(2) no
C9 C8 C12 C1 . . 178.8(2) no
C7 C8 C12 C1 . . 2.1(4) no
N1 C1 C12 N2 . . -3.8(3) no
C5 C1 C12 N2 . . 175.7(2) no
N1 C1 C12 C8 . . 177.8(2) no
C5 C1 C12 C8 . . -2.6(4) no
Zn1 O1 C13 O2 . . 1.6(4) no
Zn1 O1 C13 C14 . . 177.6(2) no
O2 C13 C14 C16 . 3_665 121.3(3) no
O1 C13 C14 C16 . 3_665 -54.9(3) no
O2 C13 C14 C15 . . -54.0(3) no
O1 C13 C14 C15 . . 129.7(3) no
C16 C14 C15 C16 3_665 . -0.9(4) no
C13 C14 C15 C16 . . 174.4(2) no
C16 C14 C15 C17 3_665 . 170.9(2) no
C13 C14 C15 C17 . . -13.8(4) no
C14 C15 C16 C14 . 3_665 0.9(4) no
C17 C15 C16 C14 . 3_665 -171.2(2) no
Zn1 O4 C17 O3 1_655 . -18.0(4) no
Zn1 O4 C17 C15 1_655 . 157.5(2) no
C16 C15 C17 O3 . . 133.4(2) no
C14 C15 C17 O3 . . -38.4(3) no
C16 C15 C17 O4 . . -42.6(3) no
C14 C15 C17 O4 . . 145.6(2) no
